data_2001364
loop_
_publ_author_name
'Gall, P.'
'Toupet, L.'
'Gougeon, P.'

_publ_section_title
;
 Structure of La~5~Mo~32~O~54~ containing <i>trans</i> bicapped Mo~8~
 octahedral clusters and tricluster Mo~7~--Mo~10~--Mo~7~ chain
 fragments
;
_journal_issue 9
_journal_name_full 'Acta Crystallographica Section C'
_journal_page_first 1580
_journal_page_last 1584
_journal_paper_doi 10.1107/S0108270193001532
_journal_volume 49
_journal_year 1993
_chemical_formula_sum 'La5 Mo32 O54'
_chemical_formula_weight 4628.60
_symmetry_cell_setting monoclinic
_symmetry_space_group_name_Hall '-P 2ybc'
_symmetry_space_group_name_H-M 'P 1 21/c 1'
_atom_type_scat_source IntTabIV
_cell_angle_alpha 90.
_cell_angle_beta 105.14(7)
_cell_angle_gamma 90.
_cell_formula_units_Z 2
_cell_length_a 10.1760(10)
_cell_length_b 9.1471(5)
_cell_length_c 22.910(3)
_cell_measurement_reflns_used 25
_cell_measurement_temperature 295
_cell_measurement_theta_max 30
_cell_measurement_theta_min 9
_cell_volume 2058.5(8)
_diffrn_measurement_device 'Enraf-Nonius CAD-4'
_diffrn_measurement_method \w-2\q
_diffrn_radiation_type MoK\a
_diffrn_radiation_wavelength 0.71073
_diffrn_reflns_av_R_equivalents 0.053
_diffrn_reflns_limit_h_max 14
_diffrn_reflns_limit_h_min 0
_diffrn_reflns_limit_k_max 12
_diffrn_reflns_limit_k_min 0
_diffrn_reflns_limit_l_max 31
_diffrn_reflns_limit_l_min -31
_diffrn_reflns_number 6637
_diffrn_reflns_theta_max 30
_diffrn_standards_decay_% -0.1
_diffrn_standards_interval_time 90
_diffrn_standards_number 3
_exptl_absorpt_coefficient_mu 14.37
_exptl_absorpt_correction_T_max 1.1609
_exptl_absorpt_correction_T_min 0.9093
_exptl_absorpt_correction_type empirical
_exptl_crystal_colour Black
_exptl_crystal_density_diffrn 7.467
_exptl_crystal_density_meas ?
_exptl_crystal_description Irregular
_exptl_crystal_size_max 0.16
_exptl_crystal_size_mid 0.12
_exptl_crystal_size_min 0.12
_refine_diff_density_max 1.43
_refine_diff_density_min -0.59
_refine_ls_extinction_coef 2.6E-8(1)
_refine_ls_extinction_method 'Stout & Jensen (1968)'
_refine_ls_goodness_of_fit_obs 1.260
_refine_ls_number_parameters 278
_refine_ls_number_reflns 4316
_refine_ls_R_factor_obs 0.028
_refine_ls_shift/esd_max <0.01
_refine_ls_structure_factor_coef F
_refine_ls_weighting_details 'w = 4F~o~^2^/[\s^2^(F~o~^2^) + (0.04F~o~^2^)^2^]'
_refine_ls_weighting_scheme calc
_refine_ls_wR_factor_obs 0.040
_reflns_number_observed 4316
_reflns_number_total 5465
_reflns_observed_criterion I>2\s(I)
_cod_data_source_file du1032.cif
_cod_data_source_block du1032_structure_1_of_1
_cod_depositor_comments
;
The following automatic conversions were performed:

'_refine_ls_weighting_scheme' value ' w = 4F~o~^2^/[\s^2^(F~o~^2^) +
(0.04F~o~^2^)^2^]' was changed to 'calc'. New tag
'_refine_ls_weighting_details' was created. The value of the new tag
was set to 'w = 4F~o~^2^/[\s^2^(F~o~^2^) + (0.04F~o~^2^)^2^]'.

Automatic conversion script
Id: cif_fix_values 3143 2015-03-26 13:38:13Z robertas 
;
_cod_original_cell_volume 2058.6(4)
_cod_database_code 2001364

loop_
_atom_site_label
_atom_site_fract_x
_atom_site_fract_y
_atom_site_fract_z
La(1) .000 .000 .500
La(2) .23563(4) .99573(5) .20684(2)
La(3) .47747(4) .00421(5) .08013(2)
Mo(1) .84545(6) .12041(7) .09661(3)
Mo(2) .91273(6) .61754(7) .55194(3)
Mo(3) .07866(6) .12426(7) .06822(3)
Mo(4) .15784(6) .87818(7) .02131(3)
Mo(5) .93556(6) .87715(7) .67717(3)
Mo(6) .15687(6) .87692(7) .76698(7)
Mo(7) .31909(6) .12015(7) .78766(3)
Mo(8) .91969(6) .87855(7) .30322(3)
Mo(9) .40510(6) .87814(7) .74164(3)
Mo(10) .83671(6) .12185(7) .35039(3)
Mo(11) .66710(6) .88513(7) .32978(3)
Mo(12) .42476(6) .88458(7) .61304(3)
Mo(13) .59461(6) .11286(7) .62998(3)
Mo(14) .34696(6) .12760(7) .53835(3)
Mo(15) .34008(6) .13345(7) .42466(3)
Mo(16) .41420(6) .87524(7) .49081(3)
O(1) .3337(5) .7562(6) .9173(2)
O(2) .2512(5) .9965(6) .8447(2)
O(3) .0813(5) .7601(6) .8263(2)
O(4) .8335(5) .7480(6) .1038(2)
O(5) .0170(5) .9936(6) .1277(2)
O(6) .1736(5) .2595(6) .6488(2)
O(7) .2715(5) .4989(6) .4757(2)
O(8) .0783(5) .7686(6) .4548(2)
O(9) .9234(5) .2607(6) .9286(2)
O(10) .2535(5) .4986(6) .5965(2)
O(11) .8336(5) .7405(6) .9816(2)
O(12) .3404(5) .7414(6) .5458(2)
O(13) .2471(5) .0098(6) .3479(2)
O(14) .8349(5) .7396(6) .2311(2)
O(15) .0952(5) .7705(6) .1992(2)
O(16) .9977(5) .9913(6) .3824(2)
O(17) .0132(5) .9914(6) .2477(2)
O(18) .3374(5) .7509(6) .1685(2)
O(19) .3256(5) .7384(6) .7886(2)
O(20) .4112(5) .2471(6) .2395(2)
O(21) .5218(5) .9987(6) .6946(2)
O(22) .4951(5) -.0002(6) .8108(2)
O(23) .7586(5) .9964(6) .4114(2)
O(24) .5726(5) .7457(6) .8831(2)
O(25) .5812(5) .7633(6) .1320(3)
O(26) .2401(5) .9979(6) .4706(2)
O(27) .5661(5) .7816(6) .0055(2)

loop_
_geom_bond_atom_site_label_1
_geom_bond_atom_site_label_2
_geom_bond_distance
_geom_bond_publ_flag
Mo(1) Mo(2) 2.5728(9) yes
Mo(1) Mo(3) 2.6196(9) yes
Mo(1) Mo(4) 2.6930(9) yes
Mo(1) Mo(6) 3.1317(9) yes
Mo(2) Mo(4) 2.7380(9) yes
Mo(2) Mo(3) 2.7484(9) yes
Mo(2) Mo(4) 2.7621(8) yes
Mo(2) Mo(3) 2.7777(8) yes
Mo(3) Mo(4) 2.7061(9) yes
Mo(3) Mo(4) 2.7243(9) yes
Mo(1) O(3) 2.045(5) yes
Mo(1) O(5) 2.061(5) yes
Mo(1) O(8) 2.075(5) yes
Mo(1) O(7) 2.089(5) yes
Mo(1) O(1) 2.097(5) yes
Mo(1) O(2) 2.148(5) yes
Mo(2) O(4) 2.019(5) yes
Mo(2) O(5) 2.051(5) yes
Mo(2) O(11) 2.063(5) yes
Mo(2) O(9) 2.075(5) yes
Mo(2) O(7) 2.105(5) yes
Mo(3) O(5) 2.031(5) yes
Mo(3) O(8) 2.033(5) yes
Mo(3) O(11) 2.039(5) yes
Mo(3) O(10) 2.060(5) yes
Mo(3) O(6) 2.131(5) yes
Mo(4) O(9) 2.027(5) yes
Mo(4) O(8) 2.033(5) yes
Mo(4) O(10) 2.076(5) yes
Mo(4) O(7) 2.080(5) yes
Mo(4) O(12) 2.101(5) yes
Mo(5) Mo(10) 2.5561(9) yes
Mo(5) Mo(6) 2.6240(8) yes
Mo(5) Mo(8) 2.6494(9) yes
Mo(5) Mo(15) 3.1468(9) yes
Mo(6) Mo(10) 2.7068(9) yes
Mo(6) Mo(9) 2.7357(9) yes
Mo(6) Mo(7) 2.7369(9) yes
Mo(6) Mo(8) 2.7463(9) yes
Mo(7) Mo(9) 2.6945(9) yes
Mo(6) O(15) 2.029(5) yes
Mo(6) O(3) 2.031(5) yes
Mo(6) O(17) 2.062(5) yes
Mo(6) O(19) 2.087(5) yes
Mo(6) O(2) 2.096(5) yes
Mo(7) O(2) 1.983(5) yes
Mo(7) O(14) 1.984(5) yes
Mo(7) O(20) 2.027(5) yes
Mo(7) O(22) 2.050(5) yes
Mo(7) O(25) 2.140(5) yes
Mo(7) Mo(11) 2.7313(9) yes
Mo(7) Mo(8) 2.7564(9) yes
Mo(8) Mo(10) 2.7037(9) yes
Mo(8) Mo(11) 2.7925(8) yes
Mo(9) Mo(11) 2.6978(9) yes
Mo(9) Mo(10) 2.7913(9) yes
Mo(9) Mo(12) 3.0053(9) yes
Mo(10) Mo(11) 2.7322(9) yes
Mo(10) Mo(12) 2.9916(9) yes
Mo(11) Mo(12) 2.7688(9) yes
Mo(11) Mo(13) 3.0373(9) yes
Mo(11) Mo(14) 3.0637(9) yes
Mo(5) O(17) 2.053(5) yes
Mo(5) O(16) 2.063(5) yes
Mo(5) O(15) 2.071(5) yes
Mo(5) O(4) 2.073(5) yes
Mo(5) O(13) 2.073(5) yes
Mo(5) O(14) 2.092(5) yes
Mo(8) O(3) 2.034(5) yes
Mo(8) O(17) 2.055(5) yes
Mo(8) O(16) 2.058(5) yes
Mo(8) O(6) 2.061(5) yes
Mo(8) O(14) 2.084(5) yes
Mo(9) O(22) 1.957(5) yes
Mo(9) O(19) 1.975(5) yes
Mo(9) O(18) 2.017(5) yes
Mo(9) O(21) 2.111(5) yes
Mo(9) O(20) 2.139(5) yes
Mo(10) O(16) 2.005(5) yes
Mo(10) O(15) 2.007(5) yes
Mo(10) O(18) 2.078(5) yes
Mo(10) O(9) 2.079(5) yes
Mo(10) O(23) 2.117(5) yes
Mo(11) O(20) 2.022(5) yes
Mo(11) O(6) 2.051(5) yes
Mo(11) O(24) 2.112(5) yes
Mo(11) O(23) 2.119(5) yes
Mo(11) O(21) 2.139(5) yes
Mo(12) Mo(13) 2.6736(9) yes
Mo(12) Mo(15) 2.7531(8) yes
Mo(12) Mo(16) 2.7755(9) yes
Mo(12) Mo(14) 2.7908(9) yes
Mo(13) Mo(15) 2.7421(9) yes
Mo(13) Mo(16) 2.7474(9) yes
Mo(13) Mo(14) 2.8308(8) yes
Mo(14) Mo(15) 2.5879(9) yes
Mo(14) Mo(16) 2.6839(9) yes
Mo(14) Mo(16) 2.7152(9) yes
Mo(13) O(13) 1.919(5) yes
Mo(13) O(1) 1.958(5) yes
Mo(13) O(24) 2.048(5) yes
Mo(13) O(21) 2.098(5) yes
Mo(13) O(19) 2.160(5) yes
Mo(14) O(26) 2.029(5) yes
Mo(14) O(11) 2.053(5) yes
Mo(14) O(27) 2.060(5) yes
Mo(14) O(24) 2.075(5) yes
Mo(14) O(23) 2.100(5) yes
Mo(15) O(4) 2.011(5) yes
Mo(15) Mo(16) 2.7351(9) yes
Mo(15) Mo(16) 2.8013(9) yes
Mo(16) Mo(16) 2.8380(10) yes
Mo(12) O(12) 2.034(5) yes
Mo(12) O(25) 2.047(5) yes
Mo(12) O(23) 2.106(5) yes
Mo(12) O(18) 2.129(5) yes
Mo(12) O(21) 2.142(5) yes
Mo(15) O(26) 2.059(5) yes
Mo(15) O(25) 2.069(5) yes
Mo(15) O(13) 2.097(5) yes
Mo(15) O(27) 2.124(5) yes
Mo(16) O(12) 2.036(5) yes
Mo(16) O(26) 2.045(5) yes
Mo(16) O(1) 2.058(5) yes
Mo(16) O(27) 2.071(5) yes
La(1) O(8) 2.572(5) yes
La(1) O(16) 2.689(5) yes
La(1) O(26) 2.699(5) yes
La(1) O(9) 2.721(5) yes
La(1) O(11) 2.741(5) yes
La(1) O(23) 2.748(5) yes
La(2) O(5) 2.477(5) yes
La(2) O(15) 2.487(5) yes
La(2) O(10) 2.582(5) yes
La(2) O(6) 2.596(5) yes
La(2) O(17) 2.666(5) yes
La(2) O(18) 2.708(5) yes
La(2) O(19) 2.835(5) yes
La(2) O(14) 2.837(5) yes
La(2) O(22) 2.873(5) yes
La(2) O(21) 2.879(5) yes
La(2) O(20) 2.888(5) yes
La(2) O(13) 3.206(5) yes
La(3) O(10) 2.405(5) yes
La(3) O(22) 2.441(5) yes
La(3) O(24) 2.536(5) yes
La(3) O(25) 2.593(5) yes
La(3) O(12) 2.653(5) yes
La(3) O(27) 1.726(5) yes
La(3) O(7) 2.738(5) yes
La(3) O(2) 2.847(5) yes
La(3) O(1) 2.905(5) yes
La(3) O(27) 2.947(5) yes
La(3) O(7) 3.142(5) yes
